data_7015370
loop_
_publ_author_name
'Basu, Arghya'
'Das, Gopal'

_publ_section_title
;
 Oxidative cyclization of thiosemicarbazone: an optical and turn-on
 fluorescent chemodosimeter for Cu(II).
;
_journal_issue 12
_journal_name_full 'Dalton transactions (Cambridge, England : 2003)'
_journal_page_first 2837
_journal_page_last 2843
_journal_paper_doi 10.1039/c0dt01549k
_journal_volume 40
_journal_year 2011
_chemical_formula_sum 'C14 H13 N3 S'
_chemical_formula_weight 255.34
_chemical_name_systematic
;
?
;
_space_group_IT_number 19
_symmetry_cell_setting orthorhombic
_symmetry_space_group_name_Hall 'P 2ac 2ab'
_symmetry_space_group_name_H-M 'P 21 21 21'
_atom_sites_solution_hydrogens geom
_atom_sites_solution_primary direct
_atom_sites_solution_secondary difmap
_audit_creation_method SHELXL-97
_cell_angle_alpha 90.00
_cell_angle_beta 90.00
_cell_angle_gamma 90.00
_cell_formula_units_Z 4
_cell_length_a 7.2254(3)
_cell_length_b 8.4194(4)
_cell_length_c 21.4719(10)
_cell_measurement_reflns_used 7344
_cell_measurement_temperature 298(2)
_cell_measurement_theta_max 26.40
_cell_measurement_theta_min 2.60
_cell_volume 1306.21(10)
_computing_cell_refinement 'Bruker SMART'
_computing_data_collection 'Bruker SMART'
_computing_data_reduction 'Bruker SAINT'
_computing_molecular_graphics 'Bruker SHELXTL'
_computing_publication_material 'Bruker SHELXTL'
_computing_structure_refinement 'SHELXL-97 (Sheldrick, 1997)'
_computing_structure_solution 'SHELXS-97 (Sheldrick, 1990)'
_diffrn_ambient_temperature 298(2)
_diffrn_measured_fraction_theta_full 0.999
_diffrn_measured_fraction_theta_max 0.999
_diffrn_radiation_monochromator graphite
_diffrn_radiation_source 'fine-focus sealed tube'
_diffrn_radiation_type MoK\a
_diffrn_radiation_wavelength 0.71073
_diffrn_reflns_av_R_equivalents 0.0874
_diffrn_reflns_av_sigmaI/netI 0.0449
_diffrn_reflns_limit_h_max 9
_diffrn_reflns_limit_h_min -9
_diffrn_reflns_limit_k_max 11
_diffrn_reflns_limit_k_min -10
_diffrn_reflns_limit_l_max 28
_diffrn_reflns_limit_l_min -28
_diffrn_reflns_number 17862
_diffrn_reflns_theta_full 28.31
_diffrn_reflns_theta_max 28.31
_diffrn_reflns_theta_min 1.90
_exptl_absorpt_coefficient_mu 0.235
_exptl_absorpt_correction_T_max 0.955
_exptl_absorpt_correction_T_min 0.928
_exptl_absorpt_correction_type multi-scan
_exptl_absorpt_process_details 'SADABS (Sheldrick, 1997)'
_exptl_crystal_colour red
_exptl_crystal_density_diffrn 1.305
_exptl_crystal_density_method 'not measured'
_exptl_crystal_description square
_exptl_crystal_F_000 536
_exptl_crystal_size_max 0.31
_exptl_crystal_size_mid 0.27
_exptl_crystal_size_min 0.21
_refine_diff_density_max 0.218
_refine_diff_density_min -0.239
_refine_diff_density_rms 0.032
_refine_ls_extinction_method none
_refine_ls_goodness_of_fit_ref 1.035
_refine_ls_matrix_type full
_refine_ls_number_parameters 166
_refine_ls_number_reflns 3253
_refine_ls_number_restraints 0
_refine_ls_restrained_S_all 1.035
_refine_ls_R_factor_all 0.0557
_refine_ls_R_factor_gt 0.0368
_refine_ls_shift/su_max 0.002
_refine_ls_shift/su_mean 0.000
_refine_ls_structure_factor_coef Fsqd
_refine_ls_weighting_details 'calc w=1/[\s^2^(Fo^2^)+(0.0577P)^2^+0.0000P] where P=(Fo^2^+2Fc^2^)/3'
_refine_ls_weighting_scheme calc
_refine_ls_wR_factor_gt 0.0986
_refine_ls_wR_factor_ref 0.1053
_reflns_number_gt 1645
_reflns_number_total 1854
_reflns_threshold_expression >2sigma(I)
_cod_data_source_file c0dt01549k.txt
_cod_data_source_block L2
_cod_depositor_comments
;
The following automatic conversions were performed:
'_symmetry_cell_setting' value 'Orthorhombic' changed to 'orthorhombic'
according to '/home/saulius/struct/CIF-dictionaries/cif_core.dic'
dictionary named 'cif_core.dic' version 2.4.1 from 2010-06-29.

Automatic conversion script
Id: cif_fix_enum 1555 2011-01-17 13:19:09Z saulius 
;
_cod_database_code 7015370

loop_
_symmetry_equiv_pos_as_xyz
'x, y, z'
'-x+1/2, -y, z+1/2'
'-x, y+1/2, -z+1/2'
'x+1/2, -y+1/2, -z'

loop_
_atom_site_label
_atom_site_type_symbol
_atom_site_fract_x
_atom_site_fract_y
_atom_site_fract_z
_atom_site_U_iso_or_equiv
_atom_site_adp_type
_atom_site_occupancy
_atom_site_symmetry_multiplicity
_atom_site_calc_flag
_atom_site_refinement_flags
_atom_site_disorder_assembly
_atom_site_disorder_group
S1 S -0.25099(6) 0.54962(6) 0.13174(2) 0.05917(17) Uani 1 1 d . . .
N1 N 0.09534(18) 0.45401(17) 0.15894(6) 0.0418(3) Uani 1 1 d . . .
C1 C 0.1922(2) 0.5503(2) 0.11344(7) 0.0416(4) Uani 1 1 d . . .
C2 C 0.2617(3) 0.6941(2) 0.13107(8) 0.0536(4) Uani 1 1 d . . .
H2 H 0.2482 0.7290 0.1719 0.064 Uiso 1 1 calc R . .
C8 C 0.1279(3) 0.3487(2) 0.03082(8) 0.0492(4) Uani 1 1 d . . .
H8 H 0.0653 0.2840 0.0589 0.059 Uiso 1 1 calc R . .
C9 C 0.2070(2) 0.49343(18) 0.05165(7) 0.0410(4) Uani 1 1 d . . .
C10 C 0.3029(2) 0.5900(2) 0.00788(8) 0.0469(4) Uani 1 1 d . . .
C4 C 0.3736(3) 0.7383(3) 0.02756(10) 0.0615(6) Uani 1 1 d . . .
H4 H 0.4350 0.8025 -0.0010 0.074 Uiso 1 1 calc R . .
C5 C 0.3175(3) 0.5365(3) -0.05492(8) 0.0621(5) Uani 1 1 d . . .
H5 H 0.3819 0.5975 -0.0838 0.075 Uiso 1 1 calc R . .
C7 C 0.1427(3) 0.3032(3) -0.03029(9) 0.0599(5) Uani 1 1 d . . .
H7 H 0.0884 0.2088 -0.0434 0.072 Uiso 1 1 calc R . .
C6 C 0.2387(3) 0.3976(3) -0.07305(8) 0.0656(6) Uani 1 1 d . . .
H6 H 0.2487 0.3650 -0.1143 0.079 Uiso 1 1 calc R . .
C3 C 0.3539(3) 0.7891(3) 0.08715(11) 0.0631(5) Uani 1 1 d . . .
H3 H 0.4016 0.8872 0.0990 0.076 Uiso 1 1 calc R . .
N3 N 0.0224(3) 0.2880(2) 0.23831(8) 0.0690(5) Uani 1 1 d . . .
N2 N -0.1235(3) 0.3467(2) 0.21909(8) 0.0641(5) Uani 1 1 d . . .
C11 C -0.0861(2) 0.4560(2) 0.16737(7) 0.0446(4) Uani 1 1 d . . .
C12 C 0.1854(3) 0.3486(2) 0.20435(8) 0.0523(5) Uani 1 1 d . . .
C13 C 0.2822(4) 0.2072(3) 0.17365(11) 0.0785(7) Uani 1 1 d . . .
H13A H 0.1962 0.1521 0.1473 0.118 Uiso 1 1 calc R . .
H13C H 0.3268 0.1361 0.2053 0.118 Uiso 1 1 calc R . .
H13B H 0.3845 0.2445 0.1491 0.118 Uiso 1 1 calc R . .
C14 C 0.3136(4) 0.4345(3) 0.24907(10) 0.0763(6) Uani 1 1 d . . .
H14A H 0.4148 0.4803 0.2263 0.114 Uiso 1 1 calc R . .
H14B H 0.3608 0.3606 0.2792 0.114 Uiso 1 1 calc R . .
H14C H 0.2465 0.5171 0.2700 0.114 Uiso 1 1 calc R . .

loop_
_atom_site_aniso_label
_atom_site_aniso_U_11
_atom_site_aniso_U_22
_atom_site_aniso_U_33
_atom_site_aniso_U_23
_atom_site_aniso_U_13
_atom_site_aniso_U_12
S1 0.0442(3) 0.0662(3) 0.0671(3) 0.0050(2) 0.0014(2) 0.0035(3)
N1 0.0390(8) 0.0459(7) 0.0407(7) 0.0076(7) 0.0068(5) 0.0028(7)
C1 0.0342(8) 0.0442(9) 0.0465(8) 0.0071(8) 0.0053(6) 0.0026(7)
C2 0.0519(11) 0.0505(10) 0.0586(10) -0.0023(8) 0.0060(10) -0.0018(9)
C8 0.0468(10) 0.0526(10) 0.0481(9) 0.0010(8) 0.0021(8) -0.0013(9)
C9 0.0324(9) 0.0446(9) 0.0461(8) 0.0092(7) 0.0034(6) 0.0052(6)
C10 0.0338(8) 0.0543(11) 0.0527(9) 0.0170(8) 0.0067(7) 0.0069(7)
C4 0.0438(11) 0.0596(12) 0.0812(14) 0.0255(11) 0.0118(10) -0.0064(9)
C5 0.0544(11) 0.0805(14) 0.0514(10) 0.0219(11) 0.0161(9) 0.0199(12)
C7 0.0589(13) 0.0640(12) 0.0568(11) -0.0067(10) -0.0040(9) 0.0068(10)
C6 0.0679(13) 0.0844(15) 0.0446(9) 0.0019(10) 0.0049(10) 0.0207(13)
C3 0.0514(12) 0.0469(10) 0.0910(15) 0.0040(11) 0.0072(11) -0.0128(9)
N3 0.0637(12) 0.0839(13) 0.0594(11) 0.0289(10) 0.0092(9) 0.0023(10)
N2 0.0538(10) 0.0788(11) 0.0595(9) 0.0217(9) 0.0140(8) -0.0032(9)
C11 0.0441(9) 0.0467(9) 0.0429(8) 0.0002(8) 0.0071(7) -0.0030(8)
C12 0.0500(10) 0.0609(11) 0.0459(9) 0.0149(8) 0.0057(8) 0.0062(9)
C13 0.0894(17) 0.0719(13) 0.0741(13) 0.0166(12) 0.0072(13) 0.0360(14)
C14 0.0750(15) 0.0917(17) 0.0621(12) 0.0075(13) -0.0148(11) 0.0083(14)

loop_
_atom_type_symbol
_atom_type_description
_atom_type_scat_dispersion_real
_atom_type_scat_dispersion_imag
_atom_type_scat_source
C C 0.0033 0.0016 'International Tables Vol C Tables 4.2.6.8 and 6.1.1.4'
H H 0.0000 0.0000 'International Tables Vol C Tables 4.2.6.8 and 6.1.1.4'
N N 0.0061 0.0033 'International Tables Vol C Tables 4.2.6.8 and 6.1.1.4'
S S 0.1246 0.1234 'International Tables Vol C Tables 4.2.6.8 and 6.1.1.4'

loop_
_geom_angle_atom_site_label_1
_geom_angle_atom_site_label_2
_geom_angle_atom_site_label_3
_geom_angle
_geom_angle_site_symmetry_1
_geom_angle_site_symmetry_3
_geom_angle_publ_flag
C11 N1 C1 124.27(14) . . ?
C11 N1 C12 110.83(14) . . ?
C1 N1 C12 124.81(13) . . ?
C2 C1 C9 122.18(16) . . ?
C2 C1 N1 119.15(15) . . ?
C9 C1 N1 118.65(16) . . ?
C1 C2 C3 119.58(17) . . ?
C7 C8 C9 120.66(18) . . ?
C1 C9 C8 123.77(15) . . ?
C1 C9 C10 117.59(15) . . ?
C8 C9 C10 118.62(16) . . ?
C4 C10 C9 118.90(17) . . ?
C4 C10 C5 122.34(18) . . ?
C9 C10 C5 118.71(18) . . ?
C3 C4 C10 121.49(18) . . ?
C6 C5 C10 120.82(18) . . ?
C8 C7 C6 120.6(2) . . ?
C5 C6 C7 120.62(17) . . ?
C4 C3 C2 120.23(19) . . ?
N2 N3 C12 112.17(15) . . ?
N3 N2 C11 110.31(15) . . ?
N1 C11 N2 106.11(15) . . ?
N1 C11 S1 132.05(14) . . ?
N2 C11 S1 121.83(13) . . ?
N1 C12 N3 100.55(15) . . ?
N1 C12 C14 113.71(16) . . ?
N3 C12 C14 109.84(17) . . ?
N1 C12 C13 112.73(15) . . ?
N3 C12 C13 107.95(17) . . ?
C14 C12 C13 111.38(18) . . ?

loop_
_geom_bond_atom_site_label_1
_geom_bond_atom_site_label_2
_geom_bond_distance
_geom_bond_site_symmetry_2
_geom_bond_publ_flag
S1 C11 1.6203(18) . ?
N1 C11 1.324(2) . ?
N1 C1 1.450(2) . ?
N1 C12 1.470(2) . ?
C1 C2 1.365(3) . ?
C1 C9 1.415(2) . ?
C2 C3 1.405(3) . ?
C8 C7 1.371(3) . ?
C8 C9 1.419(2) . ?
C9 C10 1.423(2) . ?
C10 C4 1.414(3) . ?
C10 C5 1.426(3) . ?
C4 C3 1.357(3) . ?
C5 C6 1.357(3) . ?
C7 C6 1.399(3) . ?
N3 N2 1.235(3) . ?
N3 C12 1.476(3) . ?
N2 C11 1.467(2) . ?
C12 C14 1.518(3) . ?
C12 C13 1.530(3) . ?

loop_
_cod_related_entry_id
_cod_related_entry_database
_cod_related_entry_code
1 ChemSpider 26946399
